data_7025083
loop_
_publ_author_name
'Khanye, Setshaba D.'
'B\'athori, Nikoletta B'
'Smith, Gregory S.'
'Chibale, Kelly'

_publ_section_title
;
 Gold(I) derived thiosemicarbazone complexes with rare halogen-halogen
 interaction-reduction of [Au(damp-C1,N)Cl2].
;
_journal_issue 10
_journal_name_full 'Dalton transactions (Cambridge, England : 2003)'
_journal_page_first 2697
_journal_page_last 2700
_journal_paper_doi 10.1039/b925037a
_journal_volume 39
_journal_year 2010
_chemical_formula_sum 'C22 H24 Au Cl5 N8 S2'
_chemical_formula_weight 838.83
_chemical_name_systematic
;
?
;
_space_group_IT_number 15
_symmetry_cell_setting monoclinic
_symmetry_space_group_name_Hall '-C 2yc'
_symmetry_space_group_name_H-M 'C 1 2/c 1'
_atom_sites_solution_hydrogens geom
_atom_sites_solution_primary direct
_atom_sites_solution_secondary difmap
_audit_creation_method SHELXL-97
_cell_angle_alpha 90.00
_cell_angle_beta 96.79(3)
_cell_angle_gamma 90.00
_cell_formula_units_Z 4
_cell_length_a 11.776(2)
_cell_length_b 10.658(2)
_cell_length_c 24.515(5)
_cell_measurement_reflns_used 9300
_cell_measurement_temperature 173(2)
_cell_measurement_theta_max 25.66
_cell_measurement_theta_min 2.59
_cell_volume 3055.3(10)
_computing_cell_refinement 'DENZO-SMN (Otwinowski & Minor, 1997)'
_computing_data_collection 'COLLECT (Nonius, 2000)'
_computing_data_reduction DENZO-SMN
_computing_molecular_graphics 'X-Seed (Barbour, 2001), Platon (Spek, 2003)'
_computing_publication_material 'Platon (Spek, 2003)'
_computing_structure_refinement 'SHELXL-97 (Sheldrick, 1997)'
_computing_structure_solution 'SHELXS-97 (Sheldrick, 1990)'
_diffrn_ambient_temperature 173(2)
_diffrn_measured_fraction_theta_full 0.996
_diffrn_measured_fraction_theta_max 0.996
_diffrn_measurement_device_type 'Nonius Kappa CCD diffractometer'
_diffrn_measurement_method '1.2\% \f scans and \w scans'
_diffrn_radiation_monochromator graphite
_diffrn_radiation_source 'fine-focus sealed tube'
_diffrn_radiation_type MoK\a
_diffrn_radiation_wavelength 0.71073
_diffrn_reflns_av_R_equivalents 0.0395
_diffrn_reflns_av_sigmaI/netI 0.0489
_diffrn_reflns_limit_h_max 13
_diffrn_reflns_limit_h_min -14
_diffrn_reflns_limit_k_max 12
_diffrn_reflns_limit_k_min -11
_diffrn_reflns_limit_l_max 29
_diffrn_reflns_limit_l_min -28
_diffrn_reflns_number 9300
_diffrn_reflns_theta_full 25.66
_diffrn_reflns_theta_max 25.66
_diffrn_reflns_theta_min 2.59
_exptl_absorpt_coefficient_mu 5.417
_exptl_absorpt_correction_T_max 0.770
_exptl_absorpt_correction_T_min 0.763
_exptl_absorpt_correction_type multi-scan
_exptl_absorpt_process_details 'SADABS, Sheldrick'
_exptl_crystal_colour yellow
_exptl_crystal_density_diffrn 1.824
_exptl_crystal_density_method 'not measured'
_exptl_crystal_description cubic
_exptl_crystal_F_000 1632
_exptl_crystal_recrystallization_method 'slow evaporation of acetonitrile'
_exptl_crystal_size_max 0.05
_exptl_crystal_size_mid 0.05
_exptl_crystal_size_min 0.05
_refine_diff_density_max 1.737
_refine_diff_density_min -1.183
_refine_diff_density_rms 0.127
_refine_ls_extinction_coef 0.00039(7)
_refine_ls_extinction_expression Fc^*^=kFc[1+0.001xFc^2^\l^3^/sin(2\q)]^-1/4^
_refine_ls_extinction_method SHELXL
_refine_ls_goodness_of_fit_ref 1.074
_refine_ls_hydrogen_treatment noref
_refine_ls_matrix_type full
_refine_ls_number_parameters 176
_refine_ls_number_reflns 2889
_refine_ls_number_restraints 0
_refine_ls_restrained_S_all 1.074
_refine_ls_R_factor_all 0.0506
_refine_ls_R_factor_gt 0.0330
_refine_ls_shift/su_max 0.004
_refine_ls_shift/su_mean 0.000
_refine_ls_structure_factor_coef Fsqd
_refine_ls_weighting_details 'calc w=1/[\s^2^(Fo^2^)+(0.0290P)^2^+4.3230P] where P=(Fo^2^+2Fc^2^)/3'
_refine_ls_weighting_scheme calc
_refine_ls_wR_factor_gt 0.0645
_refine_ls_wR_factor_ref 0.0708
_reflns_number_gt 2377
_reflns_number_total 2899
_reflns_threshold_expression >2sigma(I)
_cod_data_source_file b925037a.txt
_cod_data_source_block d:
_cod_original_cell_volume 3055.3(11)
_cod_original_sg_symbol_H-M C2/c
_cod_database_code 7025083

loop_
_symmetry_equiv_pos_as_xyz
'x, y, z'
'-x, y, -z+1/2'
'x+1/2, y+1/2, z'
'-x+1/2, y+1/2, -z+1/2'
'-x, -y, -z'
'x, -y, z-1/2'
'-x+1/2, -y+1/2, -z'
'x+1/2, -y+1/2, z-1/2'

loop_
_atom_site_label
_atom_site_type_symbol
_atom_site_fract_x
_atom_site_fract_y
_atom_site_fract_z
_atom_site_U_iso_or_equiv
_atom_site_adp_type
_atom_site_occupancy
_atom_site_symmetry_multiplicity
_atom_site_calc_flag
_atom_site_refinement_flags
Au1 Au 0.5000 0.62628(3) 0.2500 0.03158(12) Uani 1 2 d S
Cl1 Cl 0.5000 0.94239(15) 0.2500 0.0295(4) Uani 1 2 d S
S1 S 0.30983(10) 0.60699(12) 0.25830(5) 0.0358(3) Uani 1 1 d .
N1 N 0.1222(3) 0.6843(4) 0.20078(17) 0.0364(10) Uani 1 1 d .
H1A H 0.0803 0.7319 0.1770 0.044 Uiso 1 1 calc R
H1B H 0.0904 0.6221 0.2170 0.044 Uiso 1 1 calc R
C1 C 0.2323(4) 0.7062(4) 0.21208(18) 0.0283(11) Uani 1 1 d .
Cl2 Cl -0.15645(11) 1.12731(13) 0.08305(6) 0.0474(3) Uani 1 1 d .
N2 N 0.2807(3) 0.8002(4) 0.18761(15) 0.0291(9) Uani 1 1 d .
H2 H 0.3546 0.8153 0.1939 0.035 Uiso 1 1 calc R
C2 C 0.2532(4) 0.9475(4) 0.11872(18) 0.0283(11) Uani 1 1 d .
Cl3 Cl -0.08445(14) 1.26839(14) -0.02139(6) 0.0542(4) Uani 1 1 d .
N3 N 0.2087(3) 0.8730(3) 0.15154(15) 0.0262(8) Uani 1 1 d .
C3 C 0.3783(4) 0.9602(5) 0.1133(2) 0.0370(12) Uani 1 1 d .
H2A H 0.4038 1.0451 0.1241 0.056 Uiso 1 1 calc R
H2B H 0.3911 0.9449 0.0751 0.056 Uiso 1 1 calc R
H2C H 0.4215 0.8989 0.1373 0.056 Uiso 1 1 calc R
N4 N -0.1020(4) 0.7956(5) 0.1480(2) 0.0542(13) Uani 1 1 d .
C4 C 0.1700(4) 1.0253(4) 0.08364(18) 0.0292(11) Uani 1 1 d .
C5 C 0.0591(4) 1.0408(4) 0.09667(19) 0.0306(11) Uani 1 1 d .
H5 H 0.0371 1.0002 0.1283 0.037 Uiso 1 1 calc R
C6 C -0.0194(4) 1.1133(4) 0.0650(2) 0.0330(11) Uani 1 1 d .
C7 C 0.0114(4) 1.1733(5) 0.0190(2) 0.0371(12) Uani 1 1 d .
C8 C 0.1202(5) 1.1578(5) 0.0045(2) 0.0392(13) Uani 1 1 d .
H8 H 0.1408 1.1970 -0.0277 0.047 Uiso 1 1 calc R
C9 C 0.1999(4) 1.0849(5) 0.0369(2) 0.0355(12) Uani 1 1 d .
H9 H 0.2751 1.0757 0.0270 0.043 Uiso 1 1 calc R
C10 C -0.1946(5) 0.8275(5) 0.1457(2) 0.0416(13) Uani 1 1 d .
C11 C -0.3127(4) 0.8690(5) 0.1410(3) 0.0489(14) Uani 1 1 d .
H11A H -0.3625 0.8024 0.1242 0.073 Uiso 1 1 calc R
H11B H -0.3217 0.9444 0.1181 0.073 Uiso 1 1 calc R
H11C H -0.3335 0.8881 0.1777 0.073 Uiso 1 1 calc R

loop_
_atom_site_aniso_label
_atom_site_aniso_U_11
_atom_site_aniso_U_22
_atom_site_aniso_U_33
_atom_site_aniso_U_23
_atom_site_aniso_U_13
_atom_site_aniso_U_12
Au1 0.02598(16) 0.03079(17) 0.03699(17) 0.000 -0.00040(11) 0.000
Cl1 0.0217(8) 0.0293(9) 0.0378(9) 0.000 0.0041(7) 0.000
S1 0.0270(6) 0.0381(7) 0.0415(7) 0.0137(6) 0.0004(5) -0.0019(5)
N1 0.024(2) 0.039(2) 0.047(2) 0.012(2) 0.0036(19) -0.0063(19)
C1 0.024(2) 0.029(3) 0.031(2) 0.000(2) 0.003(2) 0.000(2)
Cl2 0.0368(7) 0.0490(8) 0.0562(8) -0.0022(7) 0.0044(6) 0.0141(7)
N2 0.022(2) 0.033(2) 0.032(2) 0.0069(18) 0.0008(17) 0.0010(18)
C2 0.030(3) 0.029(3) 0.025(2) -0.003(2) 0.001(2) -0.003(2)
Cl3 0.0645(10) 0.0441(8) 0.0488(8) 0.0047(7) -0.0145(7) 0.0156(7)
N3 0.0250(19) 0.025(2) 0.0284(19) -0.0003(18) 0.0016(16) -0.0007(18)
C3 0.031(3) 0.038(3) 0.042(3) 0.008(2) 0.007(2) -0.004(2)
N4 0.034(3) 0.060(3) 0.069(3) 0.013(3) 0.011(2) 0.004(2)
C4 0.030(3) 0.027(3) 0.030(2) -0.003(2) 0.001(2) -0.004(2)
C5 0.034(3) 0.026(3) 0.032(3) -0.003(2) 0.001(2) -0.001(2)
C6 0.032(3) 0.029(3) 0.037(3) -0.006(2) 0.001(2) 0.003(2)
C7 0.041(3) 0.031(3) 0.036(3) 0.000(2) -0.009(2) 0.001(2)
C8 0.045(3) 0.038(3) 0.034(3) 0.004(2) 0.003(2) -0.004(2)
C9 0.034(3) 0.037(3) 0.035(3) 0.004(2) 0.001(2) -0.001(2)
C10 0.041(3) 0.042(3) 0.043(3) 0.005(3) 0.009(3) -0.004(3)
C11 0.032(3) 0.054(4) 0.063(4) 0.003(3) 0.013(3) 0.001(3)

loop_
_atom_type_symbol
_atom_type_description
_atom_type_scat_dispersion_real
_atom_type_scat_dispersion_imag
_atom_type_scat_source
C C 0.0033 0.0016 'International Tables Vol C Tables 4.2.6.8 and 6.1.1.4'
H H 0.0000 0.0000 'International Tables Vol C Tables 4.2.6.8 and 6.1.1.4'
N N 0.0061 0.0033 'International Tables Vol C Tables 4.2.6.8 and 6.1.1.4'
S S 0.1246 0.1234 'International Tables Vol C Tables 4.2.6.8 and 6.1.1.4'
Au Au -2.0133 8.8022 'International Tables Vol C Tables 4.2.6.8 and 6.1.1.4'
Cl Cl 0.1484 0.1585 'International Tables Vol C Tables 4.2.6.8 and 6.1.1.4'

loop_
_geom_angle_atom_site_label_1
_geom_angle_atom_site_label_2
_geom_angle_atom_site_label_3
_geom_angle
_geom_angle_site_symmetry_3
S1 Au1 S1 169.66(7) 2_655
C1 S1 Au1 109.53(16) .
N1 C1 N2 120.2(4) .
N1 C1 S1 117.5(4) .
N2 C1 S1 122.3(3) .
C1 N2 N3 116.4(4) .
N3 C2 C4 114.8(4) .
N3 C2 C3 126.0(4) .
C4 C2 C3 119.2(4) .
C2 N3 N2 118.7(4) .
C5 C4 C9 118.1(4) .
C5 C4 C2 120.6(4) .
C9 C4 C2 121.4(4) .
C6 C5 C4 121.7(5) .
C5 C6 C7 119.9(5) .
C5 C6 Cl2 119.4(4) .
C7 C6 Cl2 120.8(4) .
C8 C7 C6 119.7(5) .
C8 C7 Cl3 119.0(4) .
C6 C7 Cl3 121.3(4) .
C7 C8 C9 120.2(5) .
C4 C9 C8 120.4(5) .
N4 C10 C11 178.4(6) .

loop_
_geom_bond_atom_site_label_1
_geom_bond_atom_site_label_2
_geom_bond_distance
_geom_bond_site_symmetry_2
Au1 S1 2.2819(13) .
Au1 S1 2.2819(13) 2_655
S1 C1 1.730(5) .
N1 C1 1.314(6) .
C1 N2 1.330(6) .
Cl2 C6 1.730(5) .
N2 N3 1.388(5) .
C2 N3 1.286(6) .
C2 C4 1.479(6) .
C2 C3 1.500(6) .
Cl3 C7 1.736(5) .
N4 C10 1.137(7) .
C4 C5 1.391(6) .
C4 C9 1.391(7) .
C5 C6 1.373(7) .
C6 C7 1.383(7) .
C7 C8 1.379(7) .
C8 C9 1.394(7) .
C10 C11 1.450(7) .
